data_7044695
loop_
_publ_author_name
'Li, Zhongyi'
'Xu, Ya-Lan'
'Zhang, Xiangfei'
'Zhai, Bin'
'Zhang, Fuli'
'Zhang, Jian-Jun'
'Zhang, Chi'
'Li, Suzhi'
'Cao, Guangxiu'

_publ_section_title
;
 Four one-dimensional lanthanide-phenylacetate polymers exhibiting
 luminescence and magnetic cooling/spin-glass behavior
;
_journal_name_full 'Dalton Transactions'
_journal_paper_doi 10.1039/C7DT03562D
_journal_year 2017
_chemical_formula_sum 'C24 H23 Dy O7'
_chemical_formula_weight 585.92
_space_group_crystal_system orthorhombic
_space_group_IT_number 62
_space_group_name_Hall '-P 2ac 2n'
_space_group_name_H-M_alt 'P n m a'
_symmetry_space_group_name_Hall '-P 2ac 2n'
_symmetry_space_group_name_H-M 'P n m a'
_atom_sites_solution_hydrogens mixed
_audit_creation_method SHELXL-2016/6
_audit_update_record
;
2017-09-14 deposited with the CCDC.
2017-11-07 downloaded from the CCDC.
;
_cell_angle_alpha 90
_cell_angle_beta 90
_cell_angle_gamma 90
_cell_formula_units_Z 4
_cell_length_a 7.8673(3)
_cell_length_b 20.3050(9)
_cell_length_c 13.8787(6)
_cell_measurement_reflns_used 9582
_cell_measurement_temperature 298(2)
_cell_measurement_theta_max 27.52
_cell_measurement_theta_min 2.98
_cell_volume 2217.06(16)
_computing_cell_refinement 'Bruker SAINT'
_computing_data_collection 'Bruker APEX2'
_computing_data_reduction 'Bruker SAINT'
_computing_molecular_graphics 'Bruker SHELXTL'
_computing_publication_material 'Bruker SHELXTL'
_computing_structure_refinement 'SHELXL-2016/6 (Sheldrick, 2016)'
_computing_structure_solution 'SHELXT 2014/4 (Sheldrick, 2014)'
_diffrn_ambient_temperature 298(2)
_diffrn_measured_fraction_theta_full 0.990
_diffrn_measured_fraction_theta_max 0.990
_diffrn_measurement_device_type 'Bruker APEX-II CCD'
_diffrn_measurement_method '\f and \w scans'
_diffrn_radiation_type MoK\a
_diffrn_radiation_wavelength 0.71073
_diffrn_reflns_av_R_equivalents 0.0242
_diffrn_reflns_av_unetI/netI 0.0082
_diffrn_reflns_Laue_measured_fraction_full 0.990
_diffrn_reflns_Laue_measured_fraction_max 0.990
_diffrn_reflns_limit_h_max 9
_diffrn_reflns_limit_h_min -8
_diffrn_reflns_limit_k_max 24
_diffrn_reflns_limit_k_min -24
_diffrn_reflns_limit_l_max 16
_diffrn_reflns_limit_l_min -16
_diffrn_reflns_number 40795
_diffrn_reflns_point_group_measured_fraction_full 0.990
_diffrn_reflns_point_group_measured_fraction_max 0.990
_diffrn_reflns_theta_full 24.999
_diffrn_reflns_theta_max 24.999
_diffrn_reflns_theta_min 2.976
_exptl_absorpt_coefficient_mu 3.413
_exptl_absorpt_correction_T_max 0.7456
_exptl_absorpt_correction_T_min 0.5059
_exptl_absorpt_correction_type multi-scan
_exptl_absorpt_process_details 'SADABS (Sheldrick,1996)'
_exptl_crystal_colour colorless
_exptl_crystal_density_diffrn 1.755
_exptl_crystal_description needle
_exptl_crystal_F_000 1156
_exptl_crystal_size_max 0.27
_exptl_crystal_size_mid 0.07
_exptl_crystal_size_min 0.06
_refine_diff_density_max 0.951
_refine_diff_density_min -0.979
_refine_diff_density_rms 0.096
_refine_ls_extinction_coef 0.0104(6)
_refine_ls_extinction_expression Fc^*^=kFc[1+0.001xFc^2^\l^3^/sin(2\q)]^-1/4^
_refine_ls_extinction_method 'SHELXL-2016/6 (Sheldrick 2016)'
_refine_ls_goodness_of_fit_ref 1.036
_refine_ls_hydrogen_treatment mixed
_refine_ls_matrix_type full
_refine_ls_number_parameters 164
_refine_ls_number_reflns 1989
_refine_ls_number_restraints 2
_refine_ls_restrained_S_all 1.035
_refine_ls_R_factor_all 0.0236
_refine_ls_R_factor_gt 0.0212
_refine_ls_shift/su_max 0.001
_refine_ls_shift/su_mean 0.000
_refine_ls_structure_factor_coef Fsqd
_refine_ls_weighting_details 'w=1/[\s^2^(Fo^2^)+(0.0410P)^2^+7.9846P] where P=(Fo^2^+2Fc^2^)/3'
_refine_ls_weighting_scheme calc
_refine_ls_wR_factor_gt 0.0652
_refine_ls_wR_factor_ref 0.0684
_reflns_Friedel_coverage 0.000
_reflns_number_gt 1889
_reflns_number_total 1989
_reflns_threshold_expression 'I > 2\s(I)'
_cod_data_source_file c7dt03562d2.cif
_cod_data_source_block 4
_cod_database_code 7044695
_shelx_shelxl_version_number 2016/6
_shelx_space_group_comment
;
The symmetry employed for this shelxl refinement is uniquely defined
by the following loop, which should always be used as a source of
symmetry information in preference to the above space-group names.
They are only intended as comments.
;

loop_
_space_group_symop_operation_xyz
'x, y, z'
'-x+1/2, -y, z+1/2'
'-x, y+1/2, -z'
'x+1/2, -y+1/2, -z+1/2'
'-x, -y, -z'
'x-1/2, y, -z-1/2'
'x, -y-1/2, z'
'-x-1/2, y-1/2, z-1/2'

loop_
_atom_site_label
_atom_site_type_symbol
_atom_site_fract_x
_atom_site_fract_y
_atom_site_fract_z
_atom_site_U_iso_or_equiv
_atom_site_adp_type
_atom_site_occupancy
_atom_site_site_symmetry_order
_atom_site_calc_flag
_atom_site_refinement_flags_posn
_atom_site_refinement_flags_adp
_atom_site_refinement_flags_occupancy
_atom_site_disorder_assembly
_atom_site_disorder_group
Dy1 Dy 0.94313(3) 0.750000 0.28614(2) 0.01497(15) Uani 1 2 d S T P . .
C1 C 0.7379(5) 0.63401(18) 0.3130(3) 0.0224(7) Uani 1 1 d . . . . .
O1 O 0.8903(3) 0.63358(14) 0.3352(2) 0.0353(7) Uani 1 1 d . . . . .
O2 O 0.6755(3) 0.68354(12) 0.26855(19) 0.0225(5) Uani 1 1 d . . . . .
C2 C 0.6219(5) 0.5773(2) 0.3382(4) 0.0388(11) Uani 1 1 d . . . . .
H2A H 0.537916 0.592605 0.384196 0.047 Uiso 1 1 calc R U . . .
H2B H 0.561871 0.563683 0.280517 0.047 Uiso 1 1 calc R U . . .
O3 O 0.9126(5) 0.750000 0.1130(3) 0.0256(8) Uani 1 2 d S T P . .
C3 C 0.7114(5) 0.51854(19) 0.3799(3) 0.0336(9) Uani 1 1 d . . . . .
O5 O 0.7766(5) 0.750000 0.4349(3) 0.0421(11) Uani 1 2 d DS T P . .
H5B H 0.670(3) 0.750000 0.424(5) 0.051 Uiso 1 2 d DS U P . .
H5A H 0.802(10) 0.750000 0.494(2) 0.051 Uiso 1 2 d DS U P . .
C5 C 0.8811(8) 0.4212(2) 0.3594(5) 0.0572(14) Uani 1 1 d . . . . .
H5 H 0.935171 0.391679 0.318320 0.069 Uiso 1 1 calc R U . . .
O4 O 0.6307(4) 0.750000 0.0839(2) 0.0240(8) Uani 1 2 d S T P . .
C4 C 0.7906(7) 0.4736(2) 0.3217(4) 0.0458(11) Uani 1 1 d . . . . .
H4 H 0.783291 0.478377 0.255209 0.055 Uiso 1 1 calc R U . . .
C8 C 0.7210(6) 0.5092(2) 0.4783(4) 0.0452(11) Uani 1 1 d . . . . .
H8 H 0.666851 0.538613 0.519572 0.054 Uiso 1 1 calc R U . . .
C7 C 0.8112(7) 0.4561(3) 0.5162(4) 0.0584(15) Uani 1 1 d . . . . .
H7 H 0.816820 0.450163 0.582598 0.070 Uiso 1 1 calc R U . . .
C6 C 0.8912(7) 0.4128(2) 0.4565(5) 0.0570(15) Uani 1 1 d . . . . .
H6 H 0.952487 0.377740 0.481967 0.068 Uiso 1 1 calc R U . . .
C9 C 0.7816(6) 0.750000 0.0571(3) 0.0179(10) Uani 1 2 d S T P . .
C10 C 0.8021(7) 0.750000 -0.0520(4) 0.0307(13) Uani 1 2 d S T P . .
H10A H 0.743455 0.711578 -0.076939 0.037 Uiso 0.5 1 calc R U P . .
H10B H 0.743455 0.788422 -0.076939 0.037 Uiso 0.5 1 calc R U P . .
C11 C 0.9764(7) 0.750000 -0.0928(4) 0.0272(12) Uani 1 2 d S T P B .
C12 C 1.0582(6) 0.8080(3) -0.1144(4) 0.0591(17) Uani 1 1 d . . . . .
H12 H 0.988840 0.844575 -0.105986 0.071 Uiso 1 1 calc R U . A 1
C13A C 1.2088(12) 0.8235(6) -0.1437(7) 0.042(3) Uiso 0.53(2) 1 d . . P B 1
C14A C 1.2958(19) 0.7380(14) -0.1750(10) 0.021(6) Uiso 0.266(12) 1 d . . P B 1
C13B C 1.2302(15) 0.7927(7) -0.1674(8) 0.032(4) Uiso 0.47(2) 1 d . . P B 2
C14B C 1.301(4) 0.7206(16) -0.1745(19) 0.037(10) Uiso 0.234(12) 1 d . . P B 2

loop_
_atom_site_aniso_label
_atom_site_aniso_U_11
_atom_site_aniso_U_22
_atom_site_aniso_U_33
_atom_site_aniso_U_23
_atom_site_aniso_U_13
_atom_site_aniso_U_12
Dy1 0.00823(18) 0.02208(19) 0.01461(19) 0.000 0.00028(7) 0.000
C1 0.0174(18) 0.0205(18) 0.0294(18) 0.0035(15) 0.0031(15) 0.0003(15)
O1 0.0147(12) 0.0302(15) 0.061(2) 0.0234(14) -0.0002(14) 0.0000(11)
O2 0.0196(13) 0.0139(12) 0.0340(13) 0.0049(10) -0.0089(11) -0.0031(10)
C2 0.0205(19) 0.028(2) 0.068(3) 0.019(2) -0.001(2) -0.0054(17)
O3 0.0126(16) 0.037(2) 0.027(2) 0.000 0.0111(16) 0.000
C3 0.024(2) 0.025(2) 0.052(3) 0.0126(18) -0.0044(18) -0.0086(16)
O5 0.019(2) 0.089(4) 0.018(2) 0.000 0.0014(17) 0.000
C5 0.062(3) 0.032(2) 0.078(4) -0.008(2) -0.016(3) 0.010(2)
O4 0.0122(18) 0.044(2) 0.0164(17) 0.000 0.0010(14) 0.000
C4 0.057(3) 0.037(2) 0.044(3) 0.005(2) -0.010(2) 0.002(2)
C8 0.047(3) 0.042(3) 0.047(3) 0.005(2) 0.004(2) -0.011(2)
C7 0.064(4) 0.058(3) 0.053(3) 0.028(3) -0.018(3) -0.012(3)
C6 0.055(3) 0.028(2) 0.088(4) 0.020(3) -0.031(3) -0.004(2)
C9 0.013(2) 0.030(3) 0.010(2) 0.000 0.0014(18) 0.000
C10 0.018(3) 0.058(4) 0.016(3) 0.000 -0.001(2) 0.000
C11 0.018(3) 0.053(4) 0.011(2) 0.000 -0.002(2) 0.000
C12 0.035(3) 0.082(4) 0.061(3) 0.040(3) -0.011(2) -0.018(3)

loop_
_atom_type_symbol
_atom_type_description
_atom_type_scat_dispersion_real
_atom_type_scat_dispersion_imag
_atom_type_scat_source
C C 0.0033 0.0016 'International Tables Vol C Tables 4.2.6.8 and 6.1.1.4'
H H 0.0000 0.0000 'International Tables Vol C Tables 4.2.6.8 and 6.1.1.4'
O O 0.0106 0.0060 'International Tables Vol C Tables 4.2.6.8 and 6.1.1.4'
Dy Dy -0.1892 4.4098 'International Tables Vol C Tables 4.2.6.8 and 6.1.1.4'

loop_
_geom_angle_atom_site_label_1
_geom_angle_atom_site_label_2
_geom_angle_atom_site_label_3
_geom_angle
_geom_angle_site_symmetry_1
_geom_angle_site_symmetry_3
O4 Dy1 O2 76.22(10) 6_656 4_565
O4 Dy1 O2 76.22(10) 6_656 6_656
O2 Dy1 O2 68.56(12) 4_565 6_656
O4 Dy1 O3 146.41(12) 6_656 .
O2 Dy1 O3 76.15(10) 4_565 .
O2 Dy1 O3 76.15(10) 6_656 .
O4 Dy1 O5 71.69(13) 6_656 .
O2 Dy1 O5 132.56(9) 4_565 .
O2 Dy1 O5 132.56(9) 6_656 .
O3 Dy1 O5 141.90(13) . .
O4 Dy1 O1 83.94(8) 6_656 .
O2 Dy1 O1 138.36(9) 4_565 .
O2 Dy1 O1 71.34(9) 6_656 .
O3 Dy1 O1 104.77(8) . .
O5 Dy1 O1 71.35(8) . .
O4 Dy1 O1 83.94(8) 6_656 7_575
O2 Dy1 O1 71.34(9) 4_565 7_575
O2 Dy1 O1 138.36(9) 6_656 7_575
O3 Dy1 O1 104.77(8) . 7_575
O5 Dy1 O1 71.35(8) . 7_575
O1 Dy1 O1 142.70(15) . 7_575
O4 Dy1 O2 127.29(8) 6_656 .
O2 Dy1 O2 155.67(3) 4_565 .
O2 Dy1 O2 107.83(9) 6_656 .
O3 Dy1 O2 79.63(9) . .
O5 Dy1 O2 68.48(10) . .
O1 Dy1 O2 51.54(8) . .
O1 Dy1 O2 113.31(9) 7_575 .
O4 Dy1 O2 127.29(8) 6_656 7_575
O2 Dy1 O2 107.83(9) 4_565 7_575
O2 Dy1 O2 155.67(3) 6_656 7_575
O3 Dy1 O2 79.63(9) . 7_575
O5 Dy1 O2 68.48(10) . 7_575
O1 Dy1 O2 113.32(9) . 7_575
O1 Dy1 O2 51.53(8) 7_575 7_575
O2 Dy1 O2 64.97(11) . 7_575
O4 Dy1 C1 104.78(9) 6_656 7_575
O2 Dy1 C1 90.47(9) 4_565 7_575
O2 Dy1 C1 158.36(10) 6_656 7_575
O3 Dy1 C1 94.18(9) . 7_575
O5 Dy1 C1 65.83(9) . 7_575
O1 Dy1 C1 130.26(10) . 7_575
O1 Dy1 C1 25.36(10) 7_575 7_575
O2 Dy1 C1 88.97(9) . 7_575
O2 Dy1 C1 26.29(9) 7_575 7_575
O4 Dy1 C1 104.78(9) 6_656 .
O2 Dy1 C1 158.36(10) 4_565 .
O2 Dy1 C1 90.47(9) 6_656 .
O3 Dy1 C1 94.18(9) . .
O5 Dy1 C1 65.83(9) . .
O1 Dy1 C1 25.36(10) . .
O1 Dy1 C1 130.26(10) 7_575 .
O2 Dy1 C1 26.29(9) . .
O2 Dy1 C1 88.97(9) 7_575 .
C1 Dy1 C1 109.74(15) 7_575 .
O1 C1 O2 119.9(3) . .
O1 C1 C2 121.4(3) . .
O2 C1 C2 118.7(3) . .
O1 C1 Dy1 59.68(19) . .
O2 C1 Dy1 60.60(18) . .
C2 C1 Dy1 172.9(3) . .
C1 O1 Dy1 95.0(2) . .
C1 O2 Dy1 152.8(2) . 6_556
C1 O2 Dy1 93.1(2) . .
Dy1 O2 Dy1 111.58(9) 6_556 .
C3 C2 C1 114.3(3) . .
C3 C2 H2A 108.7 . .
C1 C2 H2A 108.7 . .
C3 C2 H2B 108.7 . .
C1 C2 H2B 108.7 . .
H2A C2 H2B 107.6 . .
C9 O3 Dy1 132.7(3) . .
C4 C3 C8 117.9(4) . .
C4 C3 C2 121.0(4) . .
C8 C3 C2 121.0(4) . .
Dy1 O5 H5B 112(5) . .
Dy1 O5 H5A 134(5) . .
H5B O5 H5A 114(8) . .
C6 C5 C4 120.0(5) . .
C6 C5 H5 120.0 . .
C4 C5 H5 120.0 . .
C9 O4 Dy1 146.7(3) . 6_556
C3 C4 C5 121.6(5) . .
C3 C4 H4 119.2 . .
C5 C4 H4 119.2 . .
C3 C8 C7 120.4(5) . .
C3 C8 H8 119.8 . .
C7 C8 H8 119.8 . .
C6 C7 C8 120.3(5) . .
C6 C7 H7 119.8 . .
C8 C7 H7 119.8 . .
C5 C6 C7 119.7(5) . .
C5 C6 H6 120.2 . .
C7 C6 H6 120.2 . .
O4 C9 O3 125.6(4) . .
O4 C9 C10 113.5(4) . .
O3 C9 C10 120.9(4) . .
C11 C10 C9 118.5(4) . .
C11 C10 H10A 107.7 . .
C9 C10 H10A 107.7 . .
C11 C10 H10B 107.7 . .
C9 C10 H10B 107.7 . .
H10A C10 H10B 107.1 . .
C12 C11 C12 117.8(7) . 7_575
C12 C11 C10 121.1(3) . .
C12 C11 C10 121.1(3) 7_575 .
C13A C12 C11 135.1(8) . .
C11 C12 C13B 109.7(7) . .
C13A C12 H12 112.5 . .
C11 C12 H12 112.5 . .
C12 C13A C14A 107.9(12) . 7_575
C12 C13A C14A 100.2(9) . .
C14A C13A C14A 7.9(10) 7_575 .
C14A C14A C13A 147.1(8) 7_575 7_575
C14A C14A C13A 25.0(6) 7_575 .
C13A C14A C13A 122.0(11) 7_575 .
C14B C13B C14B 43(4) 7_575 .
C14B C13B C12 158(3) 7_575 .
C14B C13B C12 121.3(12) . .
C12 C13B C13B 101.4(5) . 7_575
C13B C14B C14B 116(4) 7_575 7_575
C13B C14B C13B 94(4) 7_575 .
C14B C14B C13B 21.1(11) 7_575 .

loop_
_geom_bond_atom_site_label_1
_geom_bond_atom_site_label_2
_geom_bond_distance
_geom_bond_site_symmetry_2
Dy1 O4 2.330(3) 6_656
Dy1 O2 2.396(2) 4_565
Dy1 O2 2.396(2) 6_656
Dy1 O3 2.415(4) .
Dy1 O5 2.445(4) .
Dy1 O1 2.495(3) .
Dy1 O1 2.495(3) 7_575
Dy1 O2 2.512(2) .
Dy1 O2 2.512(2) 7_575
Dy1 C1 2.879(4) 7_575
Dy1 C1 2.880(4) .
C1 O1 1.238(5) .
C1 O2 1.277(4) .
C1 C2 1.510(5) .
C2 C3 1.502(6) .
C2 H2A 0.9700 .
C2 H2B 0.9700 .
O3 C9 1.290(6) .
C3 C4 1.369(7) .
C3 C8 1.380(7) .
O5 H5B 0.85(2) .
O5 H5A 0.84(2) .
C5 C6 1.361(8) .
C5 C4 1.382(7) .
C5 H5 0.9300 .
O4 C9 1.244(6) .
C4 H4 0.9300 .
C8 C7 1.395(7) .
C8 H8 0.9300 .
C7 C6 1.362(9) .
C7 H7 0.9300 .
C6 H6 0.9300 .
C9 C10 1.523(7) .
C10 C11 1.484(7) .
C10 H10A 0.9700 .
C10 H10B 0.9700 .
C11 C12 1.374(6) .
C11 C12 1.374(6) 7_575
C12 C13A 1.292(11) .
C12 C13B 1.570(14) .
C12 H12 0.9300 .
C13A C14A 1.49(3) 7_575
C13A C14A 1.92(3) .
C14A C14A 0.49(6) 7_575
C13B C14B 0.63(3) 7_575
C13B C14B 1.57(3) .
C13B C13B 1.73(3) 7_575
C14B C14B 1.19(6) 7_575
